data_2210947
loop_
_publ_author_name
'Mol\<canov, Kre\<simir'
'Koji\'c-Prodi\'c, Biserka'
'Matkovi\'c, Marija'
'Mlinari\'c-Majerski, Kata'

_publ_section_title
;
 Conformational chirality of dimethyl adamantanoylmalonate
;
_journal_coeditor_code CV2129
_journal_issue 11
_journal_name_full 'Acta Crystallographica Section E'
_journal_page_first o4824
_journal_page_last o4826
_journal_paper_doi 10.1107/S1600536806040141
_journal_volume 62
_journal_year 2006
_chemical_formula_iupac 'C16 H22 O5'
_chemical_formula_moiety 'C16 H22 O5'
_chemical_formula_sum 'C16 H22 O5'
_chemical_formula_weight 294.34
_chemical_name_systematic 'dimethyl adamantanoylmalonate'
_space_group_IT_number 14
_space_group_name_Hall '-P 2ybc'
_symmetry_cell_setting monoclinic
_symmetry_space_group_name_Hall '-P 2ybc'
_symmetry_space_group_name_H-M 'P 1 21/c 1'
_audit_creation_method 'WinGX routine CIF_UPDATE'
_cell_angle_alpha 90
_cell_angle_beta 109.823(9)
_cell_angle_gamma 90
_cell_formula_units_Z 4
_cell_length_a 11.0158(11)
_cell_length_b 11.4856(9)
_cell_length_c 12.9229(17)
_cell_measurement_reflns_used 23
_cell_measurement_temperature 293(2)
_cell_measurement_theta_max 16.4
_cell_measurement_theta_min 8
_cell_volume 1538.2(3)
_computing_cell_refinement 'CAD-4 Express'
_computing_data_collection 'CAD-4 Express (Enraf--Nonius, 1994)'
_computing_data_reduction 'XCAD4 (Harms & Wocadlo, 1995)'
_computing_molecular_graphics 'Ortep-3 for Windows (Farrugia, 1997) and Mercury (Macrae <i>et al.</i>, 2006)'
_computing_publication_material 'WinGX (Farrugia, 1999)'
_computing_structure_refinement 'SHELXL97 (Sheldrick, 1997)'
_computing_structure_solution 'SHELXS97 (Sheldrick, 1997)'
_diffrn_measured_fraction_theta_full 0.999
_diffrn_measured_fraction_theta_max 0.999
_diffrn_measurement_device '\k-geometry diffractometer'
_diffrn_measurement_device_type 'Enraf--Nonius CAD-4'
_diffrn_measurement_method 'non-profiled omega/2theta scans'
_diffrn_radiation_type CuK\a
_diffrn_radiation_wavelength 1.54184
_diffrn_reflns_av_R_equivalents 0.0252
_diffrn_reflns_limit_h_max 13
_diffrn_reflns_limit_h_min -13
_diffrn_reflns_limit_k_max 0
_diffrn_reflns_limit_k_min -14
_diffrn_reflns_limit_l_max 16
_diffrn_reflns_limit_l_min 0
_diffrn_reflns_number 3384
_diffrn_reflns_theta_full 76.61
_diffrn_reflns_theta_max 76.61
_diffrn_reflns_theta_min 4.27
_diffrn_standards_decay_% 6
_diffrn_standards_interval_time 120
_diffrn_standards_number 3
_exptl_absorpt_coefficient_mu 0.773
_exptl_absorpt_correction_type none
_exptl_crystal_colour 'light yellow'
_exptl_crystal_density_diffrn 1.271
_exptl_crystal_density_method 'not measured'
_exptl_crystal_description plate
_exptl_crystal_F_000 632
_exptl_crystal_size_max 0.36
_exptl_crystal_size_mid 0.25
_exptl_crystal_size_min 0.08
_refine_diff_density_max 0.383
_refine_diff_density_min -0.187
_refine_ls_extinction_coef 0.0049(7)
_refine_ls_extinction_expression Fc^*^=kFc[1+0.001xFc^2^\l^3^/sin(2\q)]^-1/4^
_refine_ls_extinction_method SHELXL
_refine_ls_goodness_of_fit_ref 1.031
_refine_ls_hydrogen_treatment refall
_refine_ls_matrix_type full
_refine_ls_number_parameters 279
_refine_ls_number_reflns 3236
_refine_ls_number_restraints 0
_refine_ls_restrained_S_all 1.031
_refine_ls_R_factor_gt 0.0484
_refine_ls_shift/su_max 0
_refine_ls_structure_factor_coef Fsqd
_refine_ls_weighting_details 'calc w=1/[\s^2^(Fo^2^)+(0.0754P)^2^+0.4441P] where P=(Fo^2^+2Fc^2^)/3'
_refine_ls_weighting_scheme calc
_refine_ls_wR_factor_ref 0.1467
_reflns_number_gt 2685
_reflns_number_total 3236
_reflns_threshold_expression I>2\s(I)
_cod_data_source_file cv2129.cif
_cod_data_source_block I
_cod_original_sg_symbol_H-M 'P 21/c'
_cod_database_code 2210947
_cod_database_fobs_code 2210947

loop_
_symmetry_equiv_pos_as_xyz
'x, y, z'
'-x, y+1/2, -z+1/2'
'-x, -y, -z'
'x, -y-1/2, z-1/2'

loop_
_atom_site_type_symbol
_atom_site_label
_atom_site_fract_x
_atom_site_fract_y
_atom_site_fract_z
_atom_site_U_iso_or_equiv
_atom_site_adp_type
_atom_site_calc_flag
_atom_site_occupancy
C C1A 0.2746(2) 0.9097(2) 0.1234(2) 0.0709(6) Uani d 1
C C1B 0.6051(3) 1.3447(2) 0.0241(2) 0.0718(6) Uani d 1
C C2A 0.47300(16) 1.01045(15) 0.18463(13) 0.0480(4) Uani d 1
C C2B 0.54324(16) 1.18233(15) 0.10431(13) 0.0489(4) Uani d 1
C C3 0.58019(15) 1.05971(14) 0.14881(13) 0.0437(4) Uani d 1
C C4 0.70804(16) 1.05394(14) 0.24579(12) 0.0460(4) Uani d 1
C C5 0.78800(14) 0.94408(13) 0.25748(12) 0.0411(3) Uani d 1
C C6 0.85854(18) 0.95186(16) 0.17242(16) 0.0533(4) Uani d 1
C C7 0.70634(17) 0.83267(14) 0.23380(16) 0.0492(4) Uani d 1
C C8 0.8889(2) 0.93753(19) 0.37310(16) 0.0629(5) Uani d 1
C C9 0.94495(19) 0.84474(19) 0.18337(18) 0.0639(5) Uani d 1
C C10 0.8635(2) 0.73563(18) 0.16109(18) 0.0621(5) Uani d 1
C C11 0.7931(2) 0.72604(16) 0.24412(17) 0.0570(5) Uani d 1
C C12 0.8903(3) 0.72017(19) 0.36027(18) 0.0715(6) Uani d 1
C C13 0.9741(2) 0.8296(2) 0.38260(18) 0.0749(7) Uani d 1
C C14 1.0436(2) 0.8394(2) 0.2985(2) 0.0798(7) Uani d 1
H H1A* 0.224(4) 0.973(4) 0.140(3) 0.149(14) Uiso d 1
H H1A' 0.220(3) 0.873(2) 0.054(2) 0.092(8) Uiso d 1
H H1A 0.300(3) 0.851(3) 0.173(3) 0.109(10) Uiso d 1
H H1B' 0.532(3) 1.342(3) -0.039(3) 0.117(11) Uiso d 1
H H1B 0.599(3) 1.399(3) 0.075(3) 0.125(12) Uiso d 1
H H1B* 0.684(3) 1.365(3) 0.010(3) 0.119(11) Uiso d 1
H H3 0.5874(17) 1.0124(16) 0.0906(15) 0.046(4) Uiso d 1
H H6A 0.790(2) 0.9581(17) 0.0942(18) 0.059(5) Uiso d 1
H H6B 0.910(2) 1.024(2) 0.1860(19) 0.074(6) Uiso d 1
H H7A 0.659(2) 0.8263(19) 0.2864(18) 0.068(6) Uiso d 1
H H7B 0.643(2) 0.8328(19) 0.1584(19) 0.064(6) Uiso d 1
H H8A 0.941(2) 1.014(2) 0.3899(19) 0.073(6) Uiso d 1
H H8B 0.8418(19) 0.9336(17) 0.4245(18) 0.059(6) Uiso d 1
H H9 0.991(2) 0.8528(19) 0.1276(19) 0.073(6) Uiso d 1
H H10A 0.803(2) 0.739(2) 0.088(2) 0.070(6) Uiso d 1
H H10B 0.920(2) 0.663(2) 0.167(2) 0.081(7) Uiso d 1
H H11 0.740(2) 0.656(2) 0.2267(19) 0.075(7) Uiso d 1
H H12A 0.844(2) 0.715(2) 0.413(2) 0.082(7) Uiso d 1
H H12B 0.943(2) 0.650(2) 0.369(2) 0.083(7) Uiso d 1
H H13 1.038(3) 0.828(2) 0.454(2) 0.100(9) Uiso d 1
H H14A 1.097(2) 0.909(2) 0.312(2) 0.076(7) Uiso d 1
H H14B 1.102(2) 0.769(2) 0.305(2) 0.081(7) Uiso d 1
O O1A 0.38412(12) 0.95893(12) 0.10115(10) 0.0583(4) Uani d 1
O O1B 0.63474(13) 1.23158(11) 0.07644(11) 0.0594(4) Uani d 1
O O2A 0.46905(15) 1.01790(15) 0.27537(11) 0.0734(4) Uani d 1
O O2B 0.44016(16) 1.22377(15) 0.09022(18) 0.0925(6) Uani d 1
O O3 0.74092(15) 1.13528(12) 0.30795(11) 0.0726(5) Uani d 1

loop_
_atom_site_aniso_label
_atom_site_aniso_U_11
_atom_site_aniso_U_22
_atom_site_aniso_U_33
_atom_site_aniso_U_12
_atom_site_aniso_U_13
_atom_site_aniso_U_23
C1A 0.0696(13) 0.0654(13) 0.0845(16) -0.0163(11) 0.0352(12) 0.0024(12)
C1B 0.0872(17) 0.0588(12) 0.0686(13) 0.0008(11) 0.0253(13) 0.0174(10)
C2A 0.0547(9) 0.0475(8) 0.0439(8) 0.0066(7) 0.0194(7) 0.0013(7)
C2B 0.0489(9) 0.0529(9) 0.0448(8) 0.0077(7) 0.0158(7) 0.0022(7)
C3 0.0477(8) 0.0451(8) 0.0379(7) 0.0045(6) 0.0141(6) -0.0037(6)
C4 0.0528(9) 0.0438(8) 0.0385(7) 0.0015(7) 0.0114(6) -0.0037(6)
C5 0.0430(8) 0.0401(8) 0.0378(7) 0.0005(6) 0.0108(6) -0.0022(6)
C6 0.0520(9) 0.0539(10) 0.0587(10) -0.0036(8) 0.0247(8) 0.0049(8)
C7 0.0501(9) 0.0423(8) 0.0595(10) -0.0009(7) 0.0244(8) 0.0004(7)
C8 0.0697(12) 0.0620(12) 0.0438(9) 0.0151(9) 0.0021(9) -0.0068(8)
C9 0.0551(10) 0.0745(13) 0.0731(12) 0.0082(9) 0.0361(10) 0.0030(10)
C10 0.0710(12) 0.0579(11) 0.0595(11) 0.0146(9) 0.0251(10) -0.0069(9)
C11 0.0663(11) 0.0410(9) 0.0674(11) 0.0032(8) 0.0274(9) 0.0013(8)
C12 0.0960(16) 0.0589(12) 0.0619(12) 0.0297(11) 0.0297(11) 0.0156(9)
C13 0.0754(13) 0.0748(14) 0.0534(11) 0.0276(11) -0.0058(10) -0.0038(10)
C14 0.0462(11) 0.0823(16) 0.1020(18) 0.0114(11) 0.0136(11) -0.0083(13)
O1A 0.0574(7) 0.0663(8) 0.0532(7) -0.0118(6) 0.0213(6) -0.0028(6)
O1B 0.0603(7) 0.0531(7) 0.0680(8) 0.0041(6) 0.0262(6) 0.0092(6)
O2A 0.0834(10) 0.0947(11) 0.0510(7) -0.0063(8) 0.0344(7) -0.0052(7)
O2B 0.0728(10) 0.0812(11) 0.1372(16) 0.0318(8) 0.0537(10) 0.0417(10)
O3 0.0888(10) 0.0489(7) 0.0589(8) 0.0116(7) -0.0027(7) -0.0177(6)

loop_
_atom_type_symbol
_atom_type_description
_atom_type_scat_dispersion_real
_atom_type_scat_dispersion_imag
_atom_type_scat_source
C C 0.0181 0.0091 'International Tables Vol C Tables 4.2.6.8 and 6.1.1.4'
H H 0 0 'International Tables Vol C Tables 4.2.6.8 and 6.1.1.4'
O O 0.0492 0.0322 'International Tables Vol C Tables 4.2.6.8 and 6.1.1.4'

loop_
_geom_angle_atom_site_label_1
_geom_angle_atom_site_label_2
_geom_angle_atom_site_label_3
_geom_angle
H1A* C1A H1A' 107(3)
H1A* C1A H1A 117(3)
H1A' C1A H1A 106(3)
H1B C1B H1B' 114(3)
H1B* C1B H1B 105(3)
H1B* C1B H1B' 114(3)
H6A C6 H6B 107.3(17)
H7B C7 H7A 108.5(17)
H8B C8 H8A 106.4(18)
H10A C10 H10B 107.9(19)
H12A C12 H12B 108(2)
H14B C14 H14A 108.0(19)
C2A O1A C1A 116.62(16)
C2A C3 C2B 108.92(13)
C2A C3 C4 109.16(13)
C2A C3 H3 108.1(11)
C2B C3 C4 113.67(13)
C2B O1B C1B 116.31(17)
C2B C3 H3 108.2(11)
C4 C3 H3 108.7(11)
C4 C5 C8 110.04(13)
C4 C5 C7 113.11(13)
C4 C5 C6 107.19(13)
C5 C8 H8A 109.4(13)
C5 C8 C13 109.84(15)
C5 C8 H8B 106.9(12)
C5 C6 H6B 108.7(14)
C5 C4 C3 117.25(12)
C5 C7 H7B 111.5(13)
C5 C7 H7A 109.6(13)
C5 C6 H6A 108.9(12)
C6 C9 H9 107.6(13)
C7 C5 C6 107.93(13)
C7 C11 H11 109.4(14)
C8 C13 H13 108.9(17)
C8 C5 C7 109.63(15)
C8 C5 C6 108.82(15)
C9 C14 C13 109.59(17)
C9 C6 C5 109.49(14)
C9 C6 H6A 111.5(11)
C9 C6 H6B 110.9(13)
C9 C10 C11 109.65(16)
C9 C10 H10A 109.2(14)
C9 C10 H10B 110.7(13)
C9 C14 H14B 109.8(14)
C9 C14 H14A 109.2(14)
C10 C11 C7 109.40(15)
C10 C11 H11 107.9(14)
C10 C9 C14 109.55(19)
C10 C9 C6 109.78(16)
C10 C9 H9 110.2(13)
C11 C12 C13 109.15(17)
C11 C12 H12A 109.4(15)
C11 C7 C5 110.08(14)
C11 C7 H7B 107.3(13)
C11 C7 H7A 109.9(13)
C11 C10 H10A 110.4(14)
C11 C10 H10B 109.0(13)
C12 C13 C14 110.00(19)
C12 C13 C8 109.6(2)
C12 C13 H13 111.5(17)
C12 C11 C10 109.95(18)
C12 C11 C7 109.33(16)
C12 C11 H11 110.9(14)
C13 C12 H12A 110.1(15)
C11 C12 H12B 110.0(15)
C13 C12 H12B 110.7(15)
C13 C8 H8B 111.2(12)
C13 C8 H8A 112.9(13)
C13 C14 H14B 109.7(14)
C13 C14 H14A 110.5(14)
C14 C9 C6 109.80(18)
C14 C9 H9 109.8(13)
C14 C13 H13 107.9(17)
C14 C13 C8 108.9(2)
O1A C2A C3 110.79(13)
O1A C1A H1A* 109(2)
O1A C1A H1A' 106.3(16)
O1A C1A H1A 110(2)
O1B C1B H1B* 103(2)
O1B C1B H1B 109(2)
O1B C1B H1B' 111(2)
O1B C2B C3 111.81(14)
O2A C2A O1A 124.75(17)
O2A C2A C3 124.46(16)
O2B C2B O1B 124.79(17)
O2B C2B C3 123.22(17)
O3 C4 C5 123.06(15)
O3 C4 C3 119.69(15)

loop_
_geom_bond_atom_site_label_1
_geom_bond_atom_site_label_2
_geom_bond_distance
C1A H1A* 0.98(4)
C1A H1A' 0.99(3)
C1A H1A 0.91(3)
C1B H1B* 0.98(4)
C1B H1B 0.93(4)
C1B H1B' 0.93(4)
C2B O2B 1.187(2)
C3 C2A 1.516(2)
C3 C2B 1.524(2)
C3 C4 1.537(2)
C3 H3 0.953(19)
C4 C5 1.517(2)
C5 C8 1.532(2)
C5 C6 1.549(2)
C6 C9 1.532(3)
C6 H6A 1.04(2)
C6 H6B 0.99(2)
C7 C5 1.534(2)
C7 C11 1.531(2)
C7 H7B 0.99(2)
C7 H7A 0.99(2)
C8 C13 1.535(3)
C8 H8B 0.97(2)
C8 H8A 1.02(3)
C9 C14 1.517(3)
C9 H9 1.01(2)
C10 C9 1.511(3)
C10 C11 1.527(3)
C10 H10A 0.95(2)
C10 H10B 1.03(3)
C11 C12 1.521(3)
C11 H11 0.98(2)
C12 C13 1.528(4)
C12 H12A 0.98(3)
C12 H12B 0.98(3)
C13 H13 0.96(3)
C14 C13 1.530(4)
C14 H14B 1.02(3)
C14 H14A 0.98(3)
O1A C1A 1.447(2)
O1A C2A 1.325(2)
O1B C1B 1.450(2)
O1B C2B 1.308(2)
O2A C2A 1.191(2)
O3 C4 1.205(2)

loop_
_geom_hbond_atom_site_label_D
_geom_hbond_atom_site_label_H
_geom_hbond_atom_site_label_A
_geom_hbond_site_symmetry_A
_geom_hbond_distance_DH
_geom_hbond_distance_HA
_geom_hbond_distance_DA
_geom_hbond_angle_DHA
_geom_hbond_publ_flag
C1a H1a O3 2_645 0.91(3) 2.54(3) 3.294(3) 140(3) yes
C1b H1b O2a 2_655 0.93(4) 2.67(4) 3.574(4) 164(3) yes
C7 H7a O2b 2_645 0.99(2) 2.51(3) 3.439(3) 156(2) yes
C3 H3 O1a 3_675 0.95(2) 2.62(2) 3.391(2) 138(2) yes

loop_
_geom_torsion_atom_site_label_1
_geom_torsion_atom_site_label_2
_geom_torsion_atom_site_label_3
_geom_torsion_atom_site_label_4
_geom_torsion
_geom_torsion_publ_flag
O3 C4 C3 C2a -90.9(2) yes
O3 C4 C3 C2b 30.9(2) yes
C4 C3 C2a O2a 32.6(2) yes
C4 C3 C2b O2b -129.5(2) yes
C4 C3 C2a O1a -147.90(10) yes
C4 C3 C2b O1b 55.3(2) yes
C5 C4 C3 C2a 89.7(2) yes
C5 C4 C3 C2b -148.50(10) yes

loop_
_cod_related_entry_id
_cod_related_entry_database
_cod_related_entry_code
1 ChemSpider 456431
